data_2017310
loop_
_publ_author_name
'Leovac, Vukadin M.'
'Vojinovi\'c-Je\<si\'c, Ljiljana S.'
'\<Ce\<sljevi\'c, Valerija I.'
'Novakovi\'c, Sladjana B.'
'Bogdanovi\'c, Goran A.'

_publ_section_title
;{4-[(Carbamimidoylhydrazono)methyl-\k^2^<i>N</i>^1^,<i>N</i>^4^]-5-hydroxymethyl-2-methylpyridinium-3-olate-\k<i>O</i>}(methanol-\k<i>O</i>)copper(II)
 dinitrate
;
_journal_coeditor_code SF3109
_journal_issue 9
_journal_name_full 'Acta Crystallographica Section C'
_journal_page_first m337
_journal_page_last m339
_journal_paper_doi 10.1107/S0108270109029023
_journal_volume 65
_journal_year 2009
_chemical_formula_iupac '[Cu (C9 H13 N5 O2) (C H4 O)] (N O3)2'
_chemical_formula_moiety 'C10 H17 Cu N5 O3 2+, 2(N O3 -)'
_chemical_formula_sum 'C10 H17 Cu N7 O9'
_chemical_formula_weight 442.85
_chemical_name_systematic
;
{4-[(Carbamimidoylhydrazono)methyl-\k^2^<i>N</i>^1^,<i>N</i>^4^]-5-
hydroxymethyl-2-methylpyridinium-3-olate-\k<i>O</i>}(methanol-
\k<i>O</i>)copper(II) dinitrate
;
_space_group_IT_number 14
_symmetry_cell_setting monoclinic
_symmetry_space_group_name_Hall '-P 2ybc'
_symmetry_space_group_name_H-M 'P 1 21/c 1'
_atom_sites_solution_hydrogens geom
_atom_sites_solution_primary direct
_atom_sites_solution_secondary difmap
_audit_creation_method SHELXL-97
_cell_angle_alpha 90
_cell_angle_beta 103.013(2)
_cell_angle_gamma 90
_cell_formula_units_Z 4
_cell_length_a 8.113(2)
_cell_length_b 13.852(2)
_cell_length_c 14.9846(3)
_cell_measurement_reflns_used 11576
_cell_measurement_temperature 293(2)
_cell_measurement_theta_max 29.1633
_cell_measurement_theta_min 3.0125
_cell_volume 1640.7(5)
_computing_cell_refinement
;
CrysAlis RED (Oxford Diffraction, 2008)
;
_computing_data_collection
;
CrysAlis CCD (Oxford Diffraction, 2008)
;
_computing_data_reduction
;
CrysAlis RED (Oxford Diffraction, 2008)
;
_computing_molecular_graphics 'ORTEP-3 (Farrugia, 1997) and PLATON (Spek, 2009)'
_computing_publication_material 'WinGx (Farrugia, 1999)'
_computing_structure_refinement 'SHELXL97 (Sheldrick, 2008)'
_computing_structure_solution 'SHELXS97 (Sheldrick, 2008)'
_diffrn_ambient_temperature 293(2)
_diffrn_detector_area_resol_mean 16.3280
_diffrn_measured_fraction_theta_full 0.992
_diffrn_measured_fraction_theta_max 0.992
_diffrn_measurement_device_type
;
Oxford Xcalibur S CCD
;
_diffrn_measurement_method omega-scan
_diffrn_radiation_monochromator graphite
_diffrn_radiation_source 'fine-focus sealed tube'
_diffrn_radiation_type MoK\a
_diffrn_radiation_wavelength 0.71073
_diffrn_reflns_av_R_equivalents 0.0216
_diffrn_reflns_av_sigmaI/netI 0.0442
_diffrn_reflns_limit_h_max 10
_diffrn_reflns_limit_h_min -10
_diffrn_reflns_limit_k_max 17
_diffrn_reflns_limit_k_min 0
_diffrn_reflns_limit_l_max 19
_diffrn_reflns_limit_l_min 0
_diffrn_reflns_number 20236
_diffrn_reflns_theta_full 27.05
_diffrn_reflns_theta_max 27.05
_diffrn_reflns_theta_min 3.02
_exptl_absorpt_coefficient_mu 1.398
_exptl_absorpt_correction_T_max 0.8011
_exptl_absorpt_correction_T_min 0.6218
_exptl_absorpt_correction_type multi-scan
_exptl_absorpt_process_details
;
[(CrysAlis RED; Oxford Diffraction, 2008);
Empirical absorption correction using spherical harmonics,
implemented in SCALE3 ABSPACK scaling algorithm.]
;
_exptl_crystal_colour green
_exptl_crystal_density_diffrn 1.793
_exptl_crystal_density_method 'not measured'
_exptl_crystal_description prism
_exptl_crystal_F_000 908
_exptl_crystal_size_max 0.32
_exptl_crystal_size_mid 0.18
_exptl_crystal_size_min 0.15
_refine_diff_density_max 0.697
_refine_diff_density_min -0.732
_refine_ls_extinction_method none
_refine_ls_goodness_of_fit_ref 1.058
_refine_ls_hydrogen_treatment mixed
_refine_ls_matrix_type full
_refine_ls_number_parameters 251
_refine_ls_number_reflns 3586
_refine_ls_number_restraints 0
_refine_ls_restrained_S_all 1.058
_refine_ls_R_factor_all 0.0613
_refine_ls_R_factor_gt 0.0453
_refine_ls_shift/su_max 0.001
_refine_ls_shift/su_mean 0.000
_refine_ls_structure_factor_coef Fsqd
_refine_ls_weighting_details 'calc w=1/[\s^2^(Fo^2^)+(0.0856P)^2^] where P=(Fo^2^+2Fc^2^)/3'
_refine_ls_weighting_scheme calc
_refine_ls_wR_factor_gt 0.1367
_refine_ls_wR_factor_ref 0.1414
_reflns_number_gt 2632
_reflns_number_total 3586
_reflns_threshold_expression >2sigma(I)
_cod_data_source_file sf3109.cif
_cod_data_source_block I
_cod_original_cell_volume 1640.8(5)
_cod_original_sg_symbol_H-M 'P 21/c'
_cod_database_code 2017310
_cod_database_fobs_code 2017310

loop_
_symmetry_equiv_pos_as_xyz
'x, y, z'
'-x, y+1/2, -z+1/2'
'-x, -y, -z'
'x, -y-1/2, z-1/2'

loop_
_atom_site_type_symbol
_atom_site_label
_atom_site_fract_x
_atom_site_fract_y
_atom_site_fract_z
_atom_site_U_iso_or_equiv
_atom_site_adp_type
_atom_site_calc_flag
_atom_site_refinement_flags
_atom_site_occupancy
_atom_site_disorder_assembly
_atom_site_disorder_group
Cu Cu1 0.71122(6) 0.28657(3) 0.80082(3) 0.03249(17) Uani d . 1 . .
O O1 0.6785(3) 0.15587(17) 0.82723(16) 0.0301(5) Uani d . 1 . .
O O2 0.7451(4) 0.0195(2) 0.50285(17) 0.0507(8) Uani d . 1 . .
H H12 0.6864 -0.0265 0.4807 0.076 Uiso calc R 1 . .
O O3 0.6043(4) 0.3297(2) 0.90019(19) 0.0420(7) Uani d . 1 . .
O O4 0.6064(4) 0.7435(2) 0.8468(2) 0.0550(8) Uani d . 1 . .
O O5 0.7667(4) 0.6790(2) 0.7674(2) 0.0598(9) Uani d . 1 . .
O O6 0.6448(4) 0.5903(2) 0.8511(2) 0.0531(8) Uani d . 1 . .
O O7 1.0798(5) 0.2974(2) 0.3970(2) 0.0601(9) Uani d . 1 . .
O O9 0.9828(7) 0.2327(3) 0.4993(4) 0.1071(18) Uani d . 1 . .
O O8 1.0150(4) 0.3844(3) 0.5011(2) 0.0669(10) Uani d . 1 . .
N N1 0.7508(4) 0.4160(2) 0.7621(2) 0.0345(7) Uani d . 1 . .
H H1 0.7271 0.4668 0.7898 0.041 Uiso calc R 1 . .
N N2 0.8475(4) 0.3324(2) 0.6540(2) 0.0323(7) Uani d . 1 . .
H H2 0.8913 0.3286 0.6069 0.039 Uiso calc R 1 . .
N N3 0.8051(3) 0.2527(2) 0.69626(18) 0.0251(6) Uani d . 1 . .
N N4 0.8539(4) 0.4981(2) 0.6503(2) 0.0385(7) Uani d . 1 . .
H H4A 0.8353 0.5539 0.6711 0.046 Uiso calc R 1 . .
H H4B 0.8972 0.4935 0.6031 0.046 Uiso calc R 1 . .
N N5 0.7185(3) -0.0897(2) 0.7804(2) 0.0287(6) Uani d . 1 . .
H H5 0.7000 -0.1440 0.8042 0.034 Uiso calc R 1 . .
N N6 0.6759(4) 0.6708(2) 0.8222(2) 0.0355(7) Uani d . 1 . .
N N7 1.0274(4) 0.3054(2) 0.4661(2) 0.0351(7) Uani d . 1 . .
C C1 0.8164(4) 0.4198(3) 0.6907(2) 0.0280(7) Uani d . 1 . .
C C2 0.7167(4) 0.0818(2) 0.7846(2) 0.0246(7) Uani d . 1 . .
C C3 0.6844(4) -0.0105(2) 0.8215(2) 0.0254(7) Uani d . 1 . .
C C4 0.7796(4) -0.0922(3) 0.7046(2) 0.0288(7) Uani d . 1 . .
H H4 0.7996 -0.1511 0.6792 0.035 Uiso calc R 1 . .
C C5 0.8124(4) -0.0077(3) 0.6650(2) 0.0261(7) Uani d . 1 . .
C C6 0.7847(4) 0.0811(2) 0.7053(2) 0.0241(7) Uani d . 1 . .
C C7 0.8257(4) 0.1695(3) 0.6642(2) 0.0281(7) Uani d . 1 . .
H H7 0.8691 0.1655 0.6119 0.034 Uiso calc R 1 . .
C C8 0.6146(5) -0.0159(3) 0.9047(2) 0.0365(8) Uani d . 1 . .
H H8A 0.6110 -0.0821 0.9232 0.055 Uiso calc R 1 . .
H H8B 0.5024 0.0105 0.8917 0.055 Uiso calc R 1 . .
H H8C 0.6854 0.0203 0.9532 0.055 Uiso calc R 1 . .
C C9 0.8746(5) -0.0127(3) 0.5780(2) 0.0391(9) Uani d . 1 . .
H H9A 0.9741 0.0276 0.5834 0.047 Uiso calc R 1 . .
H H9B 0.9057 -0.0786 0.5673 0.047 Uiso calc R 1 . .
C C10 0.5250(6) 0.2684(3) 0.9543(3) 0.0474(11) Uani d . 1 . .
H H10A 0.4308 0.2361 0.9155 0.071 Uiso calc R 1 . .
H H10B 0.4857 0.3063 0.9989 0.071 Uiso calc R 1 . .
H H10C 0.6050 0.2214 0.9849 0.071 Uiso calc R 1 . .
H H13 0.678(8) 0.363(5) 0.947(4) 0.10(2) Uiso d . 1 . .

loop_
_atom_site_aniso_label
_atom_site_aniso_U_11
_atom_site_aniso_U_22
_atom_site_aniso_U_33
_atom_site_aniso_U_12
_atom_site_aniso_U_13
_atom_site_aniso_U_23
Cu1 0.0431(3) 0.0266(3) 0.0314(3) 0.00026(19) 0.01596(19) 0.00007(19)
O1 0.0462(14) 0.0213(12) 0.0281(12) 0.0020(10) 0.0197(11) -0.0006(9)
O2 0.094(2) 0.0291(15) 0.0259(14) 0.0039(14) 0.0077(14) -0.0006(11)
O3 0.0621(18) 0.0362(16) 0.0348(15) -0.0051(14) 0.0257(14) -0.0071(12)
O4 0.079(2) 0.0269(14) 0.076(2) -0.0026(15) 0.0522(18) -0.0016(15)
O5 0.074(2) 0.053(2) 0.069(2) 0.0026(17) 0.0507(18) -0.0024(16)
O6 0.088(2) 0.0271(15) 0.0437(16) -0.0012(15) 0.0131(15) 0.0100(13)
O7 0.100(3) 0.0445(19) 0.0506(19) 0.0149(17) 0.0486(18) 0.0072(14)
O9 0.153(4) 0.069(3) 0.138(4) 0.016(3) 0.114(4) 0.040(3)
O8 0.069(2) 0.067(2) 0.071(2) -0.0057(18) 0.0299(18) -0.0374(19)
N1 0.0489(18) 0.0237(16) 0.0339(17) -0.0008(13) 0.0154(14) -0.0008(13)
N2 0.0449(17) 0.0277(16) 0.0299(15) -0.0065(14) 0.0200(13) 0.0023(13)
N3 0.0306(15) 0.0229(13) 0.0239(14) -0.0009(12) 0.0102(11) 0.0010(12)
N4 0.0472(19) 0.0294(17) 0.0367(17) -0.0085(14) 0.0050(14) 0.0091(14)
N5 0.0348(15) 0.0204(14) 0.0310(15) -0.0025(12) 0.0077(12) 0.0039(12)
N6 0.0473(18) 0.0258(17) 0.0342(17) -0.0003(14) 0.0109(14) 0.0031(13)
N7 0.0356(16) 0.0419(19) 0.0317(16) 0.0011(14) 0.0157(13) 0.0028(14)
C1 0.0282(17) 0.0266(18) 0.0265(17) -0.0033(14) 0.0006(14) 0.0021(14)
C2 0.0268(16) 0.0236(17) 0.0228(16) 0.0000(13) 0.0043(13) 0.0017(13)
C3 0.0278(17) 0.0252(18) 0.0233(16) -0.0029(13) 0.0061(13) 0.0020(13)
C4 0.0335(18) 0.0250(17) 0.0284(17) 0.0005(14) 0.0077(14) -0.0038(14)
C5 0.0302(17) 0.0260(18) 0.0232(16) 0.0013(14) 0.0080(13) -0.0030(13)
C6 0.0265(16) 0.0240(17) 0.0226(16) -0.0003(13) 0.0076(13) -0.0017(13)
C7 0.0354(18) 0.0306(19) 0.0218(16) -0.0020(15) 0.0140(14) 0.0011(14)
C8 0.045(2) 0.037(2) 0.0315(19) -0.0048(17) 0.0169(16) 0.0037(16)
C9 0.061(3) 0.031(2) 0.0325(19) 0.0018(18) 0.0243(18) -0.0060(16)
C10 0.053(3) 0.055(3) 0.040(2) 0.003(2) 0.0239(19) 0.0025(19)

loop_
_atom_type_symbol
_atom_type_description
_atom_type_scat_dispersion_real
_atom_type_scat_dispersion_imag
_atom_type_scat_source
H H 0.0000 0.0000 'International Tables Vol C Tables 4.2.6.8 and 6.1.1.4'
C C 0.0033 0.0016 'International Tables Vol C Tables 4.2.6.8 and 6.1.1.4'
N N 0.0061 0.0033 'International Tables Vol C Tables 4.2.6.8 and 6.1.1.4'
O O 0.0106 0.0060 'International Tables Vol C Tables 4.2.6.8 and 6.1.1.4'
Cu Cu 0.3201 1.2651 'International Tables Vol C Tables 4.2.6.8 and 6.1.1.4'

loop_
_geom_angle_atom_site_label_1
_geom_angle_atom_site_label_2
_geom_angle_atom_site_label_3
_geom_angle_site_symmetry_1
_geom_angle_site_symmetry_3
_geom_angle
_geom_angle_publ_flag
N1 Cu1 N3 . . 81.99(13) yes
N1 Cu1 O3 . . 94.37(12) yes
O1 Cu1 N3 . . 92.10(11) yes
O1 Cu1 O3 . . 91.47(11) yes
O1 Cu1 N1 . . 174.03(11) yes
O3 Cu1 N3 . . 175.01(12) yes
C2 O1 Cu1 . . 127.0(2) ?
C9 O2 H12 . . 109.5 ?
C10 O3 Cu1 . . 125.4(3) ?
C10 O3 H13 . . 99(4) ?
Cu1 O3 H13 . . 114(4) ?
C1 N1 Cu1 . . 114.3(3) ?
C1 N1 H1 . . 122.9 ?
Cu1 N1 H1 . . 122.9 ?
N3 N2 C1 . . 116.2(3) yes
N3 N2 H2 . . 121.9 ?
C1 N2 H2 . . 121.9 ?
C7 N3 N2 . . 119.5(3) yes
C7 N3 Cu1 . . 129.0(2) ?
N2 N3 Cu1 . . 111.5(2) ?
C1 N4 H4A . . 120.0 ?
C1 N4 H4B . . 120.0 ?
H4A N4 H4B . . 120.0 ?
C3 N5 C4 . . 125.1(3) ?
C3 N5 H5 . . 117.4 ?
C4 N5 H5 . . 117.4 ?
O5 N6 O6 . . 121.2(3) ?
O5 N6 O4 . . 120.1(3) ?
O6 N6 O4 . . 118.6(3) ?
O7 N7 O9 . . 118.0(4) ?
O7 N7 O8 . . 121.6(4) ?
O9 N7 O8 . . 120.3(4) ?
N1 C1 N4 . . 126.5(4) ?
N1 C1 N2 . . 116.1(3) yes
N4 C1 N2 . . 117.5(3) ?
O1 C2 C6 . . 127.3(3) yes
O1 C2 C3 . . 115.7(3) yes
C6 C2 C3 . . 117.0(3) ?
N5 C3 C2 . . 119.0(3) ?
N5 C3 C8 . . 120.7(3) ?
C2 C3 C8 . . 120.3(3) ?
N5 C4 C5 . . 119.5(3) ?
N5 C4 H4 . . 120.2 ?
C5 C4 H4 . . 120.2 ?
C4 C5 C6 . . 119.7(3) ?
C4 C5 C9 . . 118.4(3) ?
C6 C5 C9 . . 121.9(3) ?
C5 C6 C2 . . 119.6(3) ?
C5 C6 C7 . . 118.9(3) ?
C2 C6 C7 . . 121.5(3) yes
N3 C7 C6 . . 123.0(3) yes
N3 C7 H7 . . 118.5 ?
C6 C7 H7 . . 118.5 ?
C3 C8 H8A . . 109.5 ?
C3 C8 H8B . . 109.5 ?
H8A C8 H8B . . 109.5 ?
C3 C8 H8C . . 109.5 ?
H8A C8 H8C . . 109.5 ?
H8B C8 H8C . . 109.5 ?
O2 C9 C5 . . 109.8(3) ?
O2 C9 H9A . . 109.7 ?
C5 C9 H9A . . 109.7 ?
O2 C9 H9B . . 109.7 ?
C5 C9 H9B . . 109.7 ?
H9A C9 H9B . . 108.2 ?
O3 C10 H10A . . 109.5 ?
O3 C10 H10B . . 109.5 ?
H10A C10 H10B . . 109.5 ?
O3 C10 H10C . . 109.5 ?
H10A C10 H10C . . 109.5 ?
H10B C10 H10C . . 109.5 ?

loop_
_geom_bond_atom_site_label_1
_geom_bond_atom_site_label_2
_geom_bond_site_symmetry_2
_geom_bond_distance
_geom_bond_publ_flag
Cu1 O1 . 1.885(2) yes
Cu1 O3 . 1.977(3) yes
Cu1 N1 . 1.934(3) yes
Cu1 N3 . 1.947(3) yes
O1 C2 . 1.283(4) yes
O2 C9 . 1.428(5) yes
O2 H12 . 0.8200 ?
O3 C10 . 1.424(5) yes
O3 H13 . 0.94(6) ?
N1 C1 . 1.300(4) yes
N1 H1 . 0.8600 ?
N2 C1 . 1.376(4) yes
N2 H2 . 0.8600 ?
N3 C7 . 1.275(5) yes
N4 C1 . 1.310(4) yes
N4 H4A . 0.8600 ?
N4 H4B . 0.8600 ?
N5 C3 . 1.317(4) yes
N5 C4 . 1.338(4) yes
N5 H5 . 0.8600 ?
N2 N3 . 1.355(4) yes
C2 C6 . 1.419(4) yes
C2 C3 . 1.440(5) yes
C3 C8 . 1.483(5) yes
C4 C5 . 1.366(5) yes
C4 H4 . 0.9300 ?
C5 C6 . 1.411(5) yes
C5 C9 . 1.501(4) yes
C6 C7 . 1.442(5) yes
C7 H7 . 0.9300 ?
C8 H8A . 0.9600 ?
C8 H8B . 0.9600 ?
C8 H8C . 0.9600 ?
C9 H9A . 0.9700 ?
C9 H9B . 0.9700 ?
C10 H10A . 0.9600 ?
C10 H10B . 0.9600 ?
C10 H10C . 0.9600 ?
N6 O4 . 1.250(4) yes
N6 O5 . 1.226(4) yes
N6 O6 . 1.242(4) yes
N7 O7 . 1.209(4) yes
N7 O9 . 1.213(5) yes
N7 O8 . 1.228(4) yes

loop_
_geom_hbond_atom_site_label_D
_geom_hbond_atom_site_label_H
_geom_hbond_atom_site_label_A
_geom_hbond_site_symmetry_A
_geom_hbond_distance_DH
_geom_hbond_distance_HA
_geom_hbond_distance_DA
_geom_hbond_angle_DHA
O2 H12 O6 4_565 0.82 2.09 2.705(4) 132
O3 H13 O2 4_566 0.94(6) 1.85(6) 2.691(4) 147(5)
N1 H1 O6 1_555 0.86 2.12 2.978(4) 175
N2 H2 O8 1_555 0.86 2.20 3.004(5) 155
N2 H2 O9 1_555 0.86 2.34 3.103(6) 149
N4 H4A O5 1_555 0.86 2.40 3.229(5) 162
N4 H4A O7 3_766 0.86 2.46 2.998(5) 121
N4 H4B O8 1_555 0.86 2.49 3.241(5) 147
N4 H4B O8 3_766 0.86 2.51 3.164(5) 133
N5 H5 O4 1_545 0.86 1.91 2.750(4) 167
N5 H5 O5 1_545 0.86 2.59 3.239(4) 132
C4 H4 O7 3_756 0.93 2.62 3.534(5) 167
C7 H7 O9 1_555 0.93 2.29 3.149(7) 152
C8 H8A O4 1_545 0.96 2.67 3.440(5) 138
C9 H9B O9 3_756 0.97 2.60 3.546(6) 164
C10 H10B O4 3_667 0.96 2.67 3.388(6) 131
